data_4036175
loop_
_publ_author_name
'Di Carlo, Gabriele'
'Orbelli Biroli, Alessio'
'Tessore, Francesca'
'Rizzato, Silvia'
'Forni, Alessandra'
'Magnano, Giulia'
'Pizzotti, Maddalena'

_publ_section_title
;
 Light-Induced Regiospecific Bromination of
 meso-Tetra(3,5-di-tert-butylphenyl)Porphyrin on 2,12 \b-Pyrrolic
 Positions.
;
_journal_issue 10
_journal_name_full 'The Journal of organic chemistry'
_journal_page_first 4973
_journal_page_last 4980
_journal_paper_doi 10.1021/acs.joc.5b00367
_journal_volume 80
_journal_year 2015
_chemical_formula_moiety 'C76 H90 Br2 N4 Ni'
_chemical_formula_sum 'C76 H90 Br2 N4 Ni'
_chemical_formula_weight 1278.05
_space_group_IT_number 2
_space_group_name_Hall '-P 1'
_space_group_name_H-M_alt 'P -1'
_symmetry_cell_setting triclinic
_symmetry_Int_Tables_number 2
_symmetry_space_group_name_Hall '-P 1'
_symmetry_space_group_name_H-M 'P -1'
_atom_sites_solution_hydrogens geom
_atom_sites_solution_primary direct
_atom_sites_solution_secondary difmap
_cell_angle_alpha 92.321(5)
_cell_angle_beta 95.308(5)
_cell_angle_gamma 95.191(4)
_cell_formula_units_Z 2
_cell_length_a 14.796(4)
_cell_length_b 14.826(4)
_cell_length_c 17.185(5)
_cell_measurement_reflns_used 9273
_cell_measurement_temperature 120(2)
_cell_measurement_theta_max 27.1
_cell_measurement_theta_min 2.6
_cell_volume 3733.7(18)
_computing_molecular_graphics 'ORTEP-3: Farrugia, L. J. (1997). J. Appl. Cryst. 30, 565'
_computing_publication_material 'WinGX: Farrugia, L. J. (1999). J. Appl. Cryst. 32, 837-838'
_computing_structure_refinement 'SHELXL-97 (Sheldrick, 1997)'
_computing_structure_solution 'SHELXS-97 (Sheldrick, 1990)'
_diffrn_ambient_temperature 120(2)
_diffrn_detector CCD_plate
_diffrn_measured_fraction_theta_full 0.954
_diffrn_measured_fraction_theta_max 0.954
_diffrn_measurement_device SMART
_diffrn_measurement_method omega-scan
_diffrn_radiation_monochromator graphite
_diffrn_radiation_type MoK\a
_diffrn_radiation_wavelength 0.71073
_diffrn_reflns_av_R_equivalents 0.0719
_diffrn_reflns_av_unetI/netI 0.0972
_diffrn_reflns_limit_h_max 17
_diffrn_reflns_limit_h_min -17
_diffrn_reflns_limit_k_max 17
_diffrn_reflns_limit_k_min -17
_diffrn_reflns_limit_l_max 20
_diffrn_reflns_limit_l_min -20
_diffrn_reflns_number 36354
_diffrn_reflns_theta_full 24.89
_diffrn_reflns_theta_max 24.89
_diffrn_reflns_theta_min 1.19
_diffrn_standards_decay_% 0
_exptl_absorpt_coefficient_mu 1.356
_exptl_absorpt_correction_T_max 0.7459
_exptl_absorpt_correction_T_min 0.649
_exptl_absorpt_correction_type empirical
_exptl_absorpt_process_details 'Sadabs 2.01 (Bruker AXS, 1999)'
_exptl_crystal_colour 'dark violet'
_exptl_crystal_density_diffrn 1.137
_exptl_crystal_density_method 'not measured'
_exptl_crystal_description plate
_exptl_crystal_F_000 1344
_exptl_crystal_size_max 0.18
_exptl_crystal_size_mid 0.08
_exptl_crystal_size_min 0.02
_refine_diff_density_max 2.031
_refine_diff_density_min -1.179
_refine_diff_density_rms 0.268
_refine_ls_extinction_coef 0.036(2)
_refine_ls_extinction_expression Fc^*^=kFc[1+0.001xFc^2^\l^3^/sin(2\q)]^-1/4^
_refine_ls_extinction_method SHELXL
_refine_ls_goodness_of_fit_ref 1.07
_refine_ls_hydrogen_treatment constr
_refine_ls_matrix_type full
_refine_ls_number_parameters 754
_refine_ls_number_reflns 12405
_refine_ls_number_restraints 34
_refine_ls_restrained_S_all 1.078
_refine_ls_R_factor_all 0.136
_refine_ls_R_factor_gt 0.0873
_refine_ls_shift/su_max 0.026
_refine_ls_shift/su_mean 0.001
_refine_ls_structure_factor_coef Fsqd
_refine_ls_weighting_details 'calc w=1/[\s^2^(Fo^2^)+(0.1725P)^2^+0.0000P] where P=(Fo^2^+2Fc^2^)/3'
_refine_ls_weighting_scheme calc
_refine_ls_wR_factor_gt 0.2411
_refine_ls_wR_factor_ref 0.2744
_reflns_number_gt 7734
_reflns_number_total 12405
_reflns_threshold_expression >2sigma(I)
_cod_data_source_file jo5b00367_si_001.cif
_cod_data_source_block Ni3
_cod_depositor_comments
;
The following automatic conversions were performed:

data item '_symmetry_cell_setting' value 'Triclinic' was changed to
'triclinic' in accordance with the
/home/saulius/struct/COD-crude-data/automatic-downloads/DataCite-retrospective/ACS/depositions/lib/dictionaries/cif_core.dic
dictionary named 'cif_core.dic' version 2.4.2 last updated on
2011-04-26.

Automatic conversion script
Id: cif_fix_values 6909 2019-04-08 15:41:33Z antanas 
;
_cod_database_code 4036175

loop_
_symmetry_equiv_pos_as_xyz
'x, y, z'
'-x, -y, -z'

loop_
_atom_site_label
_atom_site_type_symbol
_atom_site_fract_x
_atom_site_fract_y
_atom_site_fract_z
_atom_site_U_iso_or_equiv
_atom_site_adp_type
_atom_site_occupancy
_atom_site_symmetry_multiplicity
_atom_site_calc_flag
_atom_site_refinement_flags
_atom_site_disorder_assembly
_atom_site_disorder_group
Ni Ni 0.19320(5) 0.11311(6) 0.27465(4) 0.0244(3) Uani 1 1 d . . .
Br1 Br 0.20763(6) -0.27342(6) 0.35074(5) 0.0320(3) Uani 0.8 1 d P . .
Br2 Br 0.16466(7) 0.50898(7) 0.24062(7) 0.0545(4) Uani 0.8 1 d P . .
Br3 Br 0.4295(7) -0.1571(7) 0.3671(7) 0.075(4) Uiso 0.116(5) 1 d PD A 1
Br3B Br 0.4046(10) -0.1885(10) 0.3227(11) 0.085(7) Uiso 0.084(5) 1 d PD A 2
Br4 Br 0.0063(3) 0.3895(3) 0.1127(3) 0.0530(11) Uani 0.2 1 d P A .
N1 N 0.2321(3) -0.0016(4) 0.3021(3) 0.0257(12) Uani 1 1 d . A .
N2 N 0.0721(3) 0.0590(4) 0.2552(3) 0.0263(12) Uani 1 1 d . A .
N3 N 0.1545(3) 0.2293(4) 0.2470(3) 0.0253(12) Uani 1 1 d . A .
N4 N 0.3140(4) 0.1674(4) 0.2944(3) 0.0292(13) Uani 1 1 d . A .
C4 C 0.3201(4) -0.0257(5) 0.3030(4) 0.0297(16) Uani 1 1 d . A .
C3 C 0.3231(5) -0.1189(5) 0.3204(4) 0.0385(18) Uani 1 1 d D . .
C2 C 0.2373(5) -0.1506(5) 0.3324(4) 0.0340(17) Uani 1 1 d . A .
C1 C 0.1801(4) -0.0778(5) 0.3205(4) 0.0278(15) Uani 1 1 d . . .
C20 C 0.0868(4) -0.0858(5) 0.3172(4) 0.0284(15) Uani 1 1 d . A .
C19 C 0.0354(4) -0.0208(5) 0.2825(4) 0.0293(15) Uani 1 1 d . . .
C18 C -0.0591(5) -0.0347(5) 0.2604(4) 0.0376(18) Uani 1 1 d . A .
H18 H -0.0996 -0.0836 0.2742 0.045 Uiso 1 1 calc R . .
C17 C -0.0812(5) 0.0339(5) 0.2163(4) 0.0369(17) Uani 1 1 d . . .
H17 H -0.1395 0.0413 0.1907 0.044 Uiso 1 1 calc R A .
C16 C -0.0001(4) 0.0941(5) 0.2151(4) 0.0292(16) Uani 1 1 d . A .
C15 C 0.0011(4) 0.1781(5) 0.1859(4) 0.0269(15) Uani 1 1 d . . .
C14 C 0.0729(4) 0.2432(5) 0.2048(4) 0.0303(16) Uani 1 1 d . A .
C13 C 0.0698(5) 0.3380(5) 0.1938(4) 0.0386(18) Uani 1 1 d . . .
C12 C 0.1456(5) 0.3801(5) 0.2326(4) 0.0398(18) Uani 1 1 d . A .
C11 C 0.1997(5) 0.3131(5) 0.2637(4) 0.0313(16) Uani 1 1 d . . .
C10 C 0.2876(4) 0.3269(5) 0.3001(4) 0.0335(17) Uani 1 1 d . A .
C9 C 0.3420(5) 0.2573(5) 0.3088(4) 0.0320(16) Uani 1 1 d . . .
C8 C 0.4383(5) 0.2700(5) 0.3228(4) 0.0400(18) Uani 1 1 d . A .
H8 H 0.4736 0.3261 0.3363 0.048 Uiso 1 1 calc R . .
C7 C 0.4710(5) 0.1899(5) 0.3136(4) 0.0424(19) Uani 1 1 d . . .
H7 H 0.5332 0.1783 0.3166 0.051 Uiso 1 1 calc R A .
C6 C 0.3925(4) 0.1243(5) 0.2980(4) 0.0316(16) Uani 1 1 d . A .
C5 C 0.3972(4) 0.0331(5) 0.2955(4) 0.0326(17) Uani 1 1 d . . .
C39 C 0.0359(4) -0.1661(5) 0.3463(4) 0.0297(15) Uani 1 1 d . . .
C40 C 0.0349(5) -0.1738(5) 0.4257(4) 0.0321(16) Uani 1 1 d . A .
H40 H 0.0659 -0.1273 0.4604 0.038 Uiso 1 1 calc R . .
C41 C -0.0103(5) -0.2478(5) 0.4557(4) 0.0412(18) Uani 1 1 d . . .
C42 C -0.0558(5) -0.3124(5) 0.4047(5) 0.0435(19) Uani 1 1 d . A .
H42 H -0.0867 -0.3638 0.4251 0.052 Uiso 1 1 calc R . .
C43 C -0.0590(5) -0.3067(5) 0.3242(4) 0.0389(18) Uani 1 1 d . . .
C44 C -0.0110(5) -0.2326(5) 0.2963(4) 0.0341(17) Uani 1 1 d . A .
H44 H -0.0103 -0.2274 0.2414 0.041 Uiso 1 1 calc R . .
C33 C -0.0817(4) 0.2011(5) 0.1375(4) 0.0298(16) Uani 1 1 d . A .
C38 C -0.0902(5) 0.1767(6) 0.0585(4) 0.044(2) Uani 1 1 d . . .
H38 H -0.0425 0.1491 0.0363 0.053 Uiso 1 1 calc R A .
C37 C -0.1674(5) 0.1922(6) 0.0117(4) 0.050(2) Uani 1 1 d . A .
C36 C -0.2341(5) 0.2333(6) 0.0460(4) 0.046(2) Uani 1 1 d . . .
H36 H -0.2868 0.2453 0.0136 0.055 Uiso 1 1 calc R A .
C35 C -0.2297(5) 0.2581(5) 0.1235(4) 0.0366(17) Uani 1 1 d . A .
C34 C -0.1510(5) 0.2414(5) 0.1699(4) 0.0335(16) Uani 1 1 d . . .
H34 H -0.145 0.258 0.2242 0.04 Uiso 1 1 calc R A .
C27 C 0.3273(4) 0.4203(5) 0.3271(4) 0.0342(17) Uani 1 1 d . . .
C28 C 0.3152(5) 0.4535(5) 0.4004(4) 0.0329(16) Uani 1 1 d . A .
H28 H 0.2804 0.4167 0.4329 0.04 Uiso 1 1 calc R . .
C29 C 0.3521(5) 0.5394(5) 0.4289(4) 0.0384(18) Uani 1 1 d . . .
C30 C 0.4015(5) 0.5912(5) 0.3804(5) 0.0412(19) Uani 1 1 d . A .
H30 H 0.4263 0.6505 0.3984 0.049 Uiso 1 1 calc R . .
C31 C 0.4167(5) 0.5595(5) 0.3053(5) 0.0411(19) Uani 1 1 d . . .
C32 C 0.3797(5) 0.4737(5) 0.2796(5) 0.0431(19) Uani 1 1 d . A .
H32 H 0.39 0.4506 0.2292 0.052 Uiso 1 1 calc R . .
C21 C 0.4862(5) -0.0050(5) 0.2922(4) 0.0343(17) Uani 1 1 d . A .
C22 C 0.5138(5) -0.0299(4) 0.2206(4) 0.0302(16) Uani 1 1 d . . .
H22 H 0.4743 -0.0242 0.1746 0.036 Uiso 1 1 calc R A .
C23 C 0.5982(5) -0.0634(5) 0.2138(4) 0.0341(17) Uani 1 1 d . A .
C24 C 0.6527(5) -0.0713(6) 0.2834(4) 0.045(2) Uani 1 1 d . . .
H24 H 0.7104 -0.094 0.2807 0.055 Uiso 1 1 calc R A .
C25 C 0.6272(5) -0.0481(7) 0.3548(4) 0.058(3) Uani 1 1 d . A .
C26 C 0.5431(5) -0.0143(6) 0.3585(4) 0.051(2) Uani 1 1 d . . .
H26 H 0.5245 0.0027 0.4081 0.062 Uiso 1 1 calc R A .
C801 C -0.0136(6) -0.2561(6) 0.5432(6) 0.062(2) Uiso 1 1 d D A .
C803 C 0.0047(15) -0.3475(12) 0.5674(13) 0.084(7) Uiso 0.540(17) 1 d PD A 1
H80A H -0.0302 -0.3932 0.5309 0.126 Uiso 0.540(17) 1 calc PR A 1
H80B H -0.0134 -0.3559 0.6202 0.126 Uiso 0.540(17) 1 calc PR A 1
H80C H 0.07 -0.3543 0.5671 0.126 Uiso 0.540(17) 1 calc PR A 1
C804 C 0.0362(15) -0.1821(13) 0.5947(14) 0.103(9) Uiso 0.540(17) 1 d PD A 1
H80D H 0.021 -0.1235 0.5756 0.154 Uiso 0.540(17) 1 calc PR A 1
H80E H 0.102 -0.1861 0.5947 0.154 Uiso 0.540(17) 1 calc PR A 1
H80F H 0.0188 -0.1878 0.6481 0.154 Uiso 0.540(17) 1 calc PR A 1
C802 C -0.1164(13) -0.2475(15) 0.5517(16) 0.117(10) Uiso 0.540(17) 1 d PD A 1
H80G H -0.1319 -0.1875 0.5361 0.176 Uiso 0.540(17) 1 calc PR A 1
H80H H -0.1284 -0.2552 0.6063 0.176 Uiso 0.540(17) 1 calc PR A 1
H80I H -0.1537 -0.2944 0.5181 0.176 Uiso 0.540(17) 1 calc PR A 1
C812 C -0.0425(16) -0.3378(13) 0.5700(14) 0.070(7) Uiso 0.460(17) 1 d PD A 2
H81A H -0.0227 -0.3864 0.5372 0.104 Uiso 0.460(17) 1 calc PR A 2
H81B H -0.1092 -0.3439 0.5679 0.104 Uiso 0.460(17) 1 calc PR A 2
H81C H -0.0165 -0.3419 0.6241 0.104 Uiso 0.460(17) 1 calc PR A 2
C813 C 0.0980(13) -0.2477(14) 0.5819(14) 0.077(8) Uiso 0.460(17) 1 d PD A 2
H81D H 0.1292 -0.1905 0.5676 0.116 Uiso 0.460(17) 1 calc PR A 2
H81E H 0.128 -0.2986 0.5613 0.116 Uiso 0.460(17) 1 calc PR A 2
H81F H 0.1005 -0.2491 0.6391 0.116 Uiso 0.460(17) 1 calc PR A 2
C814 C -0.0361(14) -0.1775(13) 0.5839(12) 0.066(7) Uiso 0.460(17) 1 d PD A 2
H81G H -0.0115 -0.1234 0.5591 0.098 Uiso 0.460(17) 1 calc PR A 2
H81H H -0.0097 -0.1765 0.6384 0.098 Uiso 0.460(17) 1 calc PR A 2
H81I H -0.1025 -0.1783 0.5824 0.098 Uiso 0.460(17) 1 calc PR A 2
C701 C -0.1128(6) -0.3809(5) 0.2696(5) 0.053(2) Uani 1 1 d . A .
C704 C -0.0833(7) -0.4740(6) 0.2903(7) 0.071(3) Uani 1 1 d . . .
H70A H -0.0926 -0.4845 0.3451 0.107 Uiso 1 1 calc R A .
H70B H -0.0186 -0.476 0.2828 0.107 Uiso 1 1 calc R . .
H70C H -0.1197 -0.5212 0.2563 0.107 Uiso 1 1 calc R . .
C703 C -0.2149(6) -0.3803(7) 0.2814(6) 0.071(3) Uani 1 1 d . . .
H70D H -0.2234 -0.3874 0.3368 0.107 Uiso 1 1 calc R A .
H70E H -0.2499 -0.4305 0.2498 0.107 Uiso 1 1 calc R . .
H70F H -0.2363 -0.3227 0.265 0.107 Uiso 1 1 calc R . .
C702 C -0.0965(8) -0.3702(7) 0.1856(5) 0.083(4) Uani 1 1 d . . .
H70G H -0.1143 -0.3112 0.1693 0.124 Uiso 1 1 calc R A .
H70H H -0.1328 -0.4187 0.153 0.124 Uiso 1 1 calc R . .
H70I H -0.0316 -0.3736 0.1796 0.124 Uiso 1 1 calc R . .
C601 C -0.1735(8) 0.1831(9) -0.0770(8) 0.048(4) Uiso 0.68(2) 1 d PD A 1
C603 C -0.0968(10) 0.1326(12) -0.1043(10) 0.083(6) Uiso 0.68(2) 1 d PD A 1
H60A H -0.0381 0.1666 -0.0864 0.125 Uiso 0.68(2) 1 calc PR A 1
H60B H -0.1033 0.1261 -0.1615 0.125 Uiso 0.68(2) 1 calc PR A 1
H60C H -0.0993 0.0724 -0.0825 0.125 Uiso 0.68(2) 1 calc PR A 1
C602 C -0.1684(10) 0.2736(11) -0.1161(9) 0.076(5) Uiso 0.68(2) 1 d PD A 1
H60D H -0.1097 0.3081 -0.0991 0.113 Uiso 0.68(2) 1 calc PR A 1
H60E H -0.2181 0.3081 -0.1011 0.113 Uiso 0.68(2) 1 calc PR A 1
H60F H -0.1741 0.2628 -0.173 0.113 Uiso 0.68(2) 1 calc PR A 1
C604 C -0.2641(11) 0.1319(11) -0.1039(13) 0.073(6) Uiso 0.68(2) 1 d PD A 1
H60G H -0.3131 0.1653 -0.086 0.109 Uiso 0.68(2) 1 calc PR A 1
H60H H -0.267 0.0718 -0.0821 0.109 Uiso 0.68(2) 1 calc PR A 1
H60I H -0.2711 0.1254 -0.1612 0.109 Uiso 0.68(2) 1 calc PR A 1
C611 C -0.1831(13) 0.1430(17) -0.0733(13) 0.031(7) Uiso 0.32(2) 1 d PD A 2
C612 C -0.128(2) 0.065(3) -0.094(3) 0.108(16) Uiso 0.32(2) 1 d PD A 2
H61A H -0.0635 0.0822 -0.0782 0.161 Uiso 0.32(2) 1 calc PR A 2
H61B H -0.1376 0.0504 -0.1501 0.161 Uiso 0.32(2) 1 calc PR A 2
H61C H -0.1486 0.0116 -0.0656 0.161 Uiso 0.32(2) 1 calc PR A 2
C613 C -0.284(2) 0.116(2) -0.097(2) 0.054(10) Uiso 0.32(2) 1 d PD A 2
H61D H -0.3199 0.1661 -0.0847 0.082 Uiso 0.32(2) 1 calc PR A 2
H61E H -0.3047 0.0626 -0.0688 0.082 Uiso 0.32(2) 1 calc PR A 2
H61F H -0.2937 0.1005 -0.1537 0.082 Uiso 0.32(2) 1 calc PR A 2
C614 C -0.1526(18) 0.225(2) -0.1206(18) 0.057(9) Uiso 0.32(2) 1 d PD A 2
H61G H -0.1874 0.2758 -0.1081 0.085 Uiso 0.32(2) 1 calc PR A 2
H61H H -0.1638 0.2082 -0.1766 0.085 Uiso 0.32(2) 1 calc PR A 2
H61I H -0.0875 0.2424 -0.107 0.085 Uiso 0.32(2) 1 calc PR A 2
C501 C -0.3069(5) 0.3028(6) 0.1564(5) 0.050(2) Uani 1 1 d . . .
C504 C -0.3970(6) 0.2464(8) 0.1356(7) 0.081(3) Uani 1 1 d . A .
H50A H -0.3946 0.1871 0.1585 0.121 Uiso 1 1 calc R . .
H50B H -0.4087 0.2381 0.0786 0.121 Uiso 1 1 calc R . .
H50C H -0.446 0.2775 0.1563 0.121 Uiso 1 1 calc R . .
C502 C -0.3130(8) 0.3927(7) 0.1206(7) 0.089(4) Uani 1 1 d . A .
H50D H -0.3206 0.384 0.0635 0.133 Uiso 1 1 calc R . .
H50E H -0.257 0.4321 0.1366 0.133 Uiso 1 1 calc R . .
H50F H -0.3654 0.4209 0.1384 0.133 Uiso 1 1 calc R . .
C503 C -0.2952(6) 0.3171(8) 0.2438(6) 0.075(3) Uani 1 1 d . A .
H50G H -0.2911 0.2585 0.2677 0.113 Uiso 1 1 calc R . .
H50H H -0.3476 0.3454 0.2613 0.113 Uiso 1 1 calc R . .
H50I H -0.2392 0.3567 0.2595 0.113 Uiso 1 1 calc R . .
C401 C 0.3383(5) 0.5728(5) 0.5104(5) 0.0442(19) Uani 1 1 d . A .
C403 C 0.3908(7) 0.5184(6) 0.5690(5) 0.059(2) Uani 1 1 d . . .
H40A H 0.3712 0.4537 0.559 0.089 Uiso 1 1 calc R A .
H40B H 0.3789 0.537 0.6221 0.089 Uiso 1 1 calc R . .
H40C H 0.4562 0.5292 0.5636 0.089 Uiso 1 1 calc R . .
C402 C 0.2382(6) 0.5599(7) 0.5240(6) 0.063(2) Uani 1 1 d . . .
H40D H 0.2152 0.4962 0.5129 0.094 Uiso 1 1 calc R A .
H40E H 0.2036 0.5981 0.4894 0.094 Uiso 1 1 calc R . .
H40F H 0.2311 0.5771 0.5786 0.094 Uiso 1 1 calc R . .
C404 C 0.3707(6) 0.6712(5) 0.5281(5) 0.054(2) Uani 1 1 d . . .
H40G H 0.3598 0.6884 0.5819 0.081 Uiso 1 1 calc R A .
H40H H 0.3374 0.7085 0.4917 0.081 Uiso 1 1 calc R . .
H40I H 0.4361 0.6809 0.5223 0.081 Uiso 1 1 calc R . .
C301 C 0.4694(6) 0.6192(5) 0.2497(5) 0.052(2) Uani 1 1 d . A .
C303 C 0.5294(6) 0.5648(7) 0.2053(6) 0.073(3) Uani 1 1 d . . .
H30A H 0.5747 0.5405 0.242 0.109 Uiso 1 1 calc R A .
H30B H 0.5605 0.6035 0.1692 0.109 Uiso 1 1 calc R . .
H30C H 0.4923 0.5145 0.1756 0.109 Uiso 1 1 calc R . .
C304 C 0.5300(6) 0.6961(6) 0.2949(6) 0.072(3) Uani 1 1 d . . .
H30D H 0.4925 0.7332 0.3249 0.108 Uiso 1 1 calc R A .
H30E H 0.5611 0.7338 0.2582 0.108 Uiso 1 1 calc R . .
H30F H 0.5753 0.6707 0.3308 0.108 Uiso 1 1 calc R . .
C302 C 0.3976(6) 0.6586(7) 0.1962(6) 0.068(3) Uani 1 1 d . . .
H30G H 0.3598 0.6937 0.2276 0.101 Uiso 1 1 calc R A .
H30H H 0.3591 0.6093 0.1664 0.101 Uiso 1 1 calc R . .
H30I H 0.4273 0.6983 0.16 0.101 Uiso 1 1 calc R . .
C101 C 0.6259(5) -0.0890(5) 0.1354(4) 0.0314(16) Uani 1 1 d . . .
C103 C 0.7098(6) -0.1441(6) 0.1397(5) 0.053(2) Uani 1 1 d . A .
H10A H 0.7249 -0.159 0.0867 0.079 Uiso 1 1 calc R . .
H10B H 0.696 -0.2002 0.1663 0.079 Uiso 1 1 calc R . .
H10C H 0.7618 -0.1081 0.1689 0.079 Uiso 1 1 calc R . .
C102 C 0.5511(6) -0.1479(7) 0.0867(5) 0.061(2) Uani 1 1 d . A .
H10D H 0.5717 -0.1634 0.0357 0.091 Uiso 1 1 calc R . .
H10E H 0.4967 -0.1149 0.0793 0.091 Uiso 1 1 calc R . .
H10F H 0.5364 -0.2036 0.1137 0.091 Uiso 1 1 calc R . .
C104 C 0.6516(6) -0.0040(6) 0.0936(5) 0.057(2) Uani 1 1 d . A .
H10G H 0.6699 -0.0206 0.042 0.085 Uiso 1 1 calc R . .
H10H H 0.7025 0.0319 0.1244 0.085 Uiso 1 1 calc R . .
H10I H 0.5992 0.0319 0.0874 0.085 Uiso 1 1 calc R . .
C211 C 0.6982(11) -0.0217(13) 0.4261(11) 0.055(6) Uiso 0.47(2) 1 d PD A 1
C213 C 0.6552(16) -0.0812(17) 0.4822(14) 0.084(8) Uiso 0.47(2) 1 d PD A 1
H21A H 0.5943 -0.0632 0.4895 0.126 Uiso 0.47(2) 1 calc PR A 1
H21B H 0.6927 -0.0754 0.5326 0.126 Uiso 0.47(2) 1 calc PR A 1
H21C H 0.6501 -0.1443 0.4618 0.126 Uiso 0.47(2) 1 calc PR A 1
C214 C 0.7078(15) 0.0732(15) 0.4605(14) 0.083(8) Uiso 0.47(2) 1 d PD A 1
H21D H 0.6474 0.0918 0.4689 0.124 Uiso 0.47(2) 1 calc PR A 1
H21E H 0.7367 0.1139 0.4246 0.124 Uiso 0.47(2) 1 calc PR A 1
H21F H 0.7457 0.0762 0.5106 0.124 Uiso 0.47(2) 1 calc PR A 1
C212 C 0.7898(11) -0.0474(13) 0.4142(11) 0.054(6) Uiso 0.47(2) 1 d PD A 1
H21G H 0.8173 -0.0075 0.377 0.081 Uiso 0.47(2) 1 calc PR A 1
H21H H 0.7852 -0.1104 0.3935 0.081 Uiso 0.47(2) 1 calc PR A 1
H21I H 0.8279 -0.0416 0.4643 0.081 Uiso 0.47(2) 1 calc PR A 1
C201 C 0.6828(8) -0.0704(9) 0.4320(8) 0.032(4) Uiso 0.53(2) 1 d PD A 2
C204 C 0.6303(12) -0.1356(13) 0.4817(10) 0.065(6) Uiso 0.53(2) 1 d PD A 2
H20A H 0.5715 -0.1131 0.4902 0.097 Uiso 0.53(2) 1 calc PR A 2
H20B H 0.6657 -0.1401 0.5322 0.097 Uiso 0.53(2) 1 calc PR A 2
H20C H 0.6198 -0.1956 0.4546 0.097 Uiso 0.53(2) 1 calc PR A 2
C203 C 0.6980(13) 0.0218(13) 0.4767(12) 0.075(6) Uiso 0.53(2) 1 d PD A 2
H20D H 0.639 0.0439 0.4848 0.112 Uiso 0.53(2) 1 calc PR A 2
H20E H 0.7327 0.0651 0.4465 0.112 Uiso 0.53(2) 1 calc PR A 2
H20F H 0.7322 0.0156 0.5275 0.112 Uiso 0.53(2) 1 calc PR A 2
C202 C 0.7730(14) -0.1050(17) 0.4193(16) 0.115(9) Uiso 0.53(2) 1 d PD A 2
H20G H 0.8069 -0.0632 0.3873 0.173 Uiso 0.53(2) 1 calc PR A 2
H20H H 0.7626 -0.1651 0.3923 0.173 Uiso 0.53(2) 1 calc PR A 2
H20I H 0.8082 -0.1094 0.4699 0.173 Uiso 0.53(2) 1 calc PR A 2

loop_
_atom_site_aniso_label
_atom_site_aniso_U_11
_atom_site_aniso_U_22
_atom_site_aniso_U_33
_atom_site_aniso_U_23
_atom_site_aniso_U_13
_atom_site_aniso_U_12
Ni 0.0187(5) 0.0344(5) 0.0199(5) 0.0036(3) 0.0024(3) -0.0005(3)
Br1 0.0295(5) 0.0291(5) 0.0392(5) 0.0118(4) 0.0041(4) 0.0070(4)
Br2 0.0402(6) 0.0347(6) 0.0869(9) 0.0110(5) -0.0017(5) -0.0019(4)
Br4 0.037(2) 0.067(3) 0.058(3) 0.037(2) -0.0004(19) 0.0112(19)
N1 0.019(3) 0.039(3) 0.019(3) 0.003(2) 0.002(2) 0.003(2)
N2 0.019(3) 0.038(3) 0.022(3) 0.008(2) 0.004(2) 0.001(2)
N3 0.025(3) 0.030(3) 0.021(3) 0.006(2) 0.005(2) 0.002(2)
N4 0.022(3) 0.039(3) 0.026(3) -0.002(3) 0.004(2) 0.001(2)
C4 0.027(4) 0.038(4) 0.024(4) 0.004(3) 0.001(3) 0.004(3)
C3 0.034(4) 0.049(5) 0.032(4) 0.010(3) -0.002(3) 0.001(3)
C2 0.031(4) 0.042(4) 0.029(4) 0.011(3) 0.002(3) 0.002(3)
C1 0.025(4) 0.040(4) 0.018(3) 0.009(3) 0.003(3) 0.000(3)
C20 0.029(4) 0.039(4) 0.019(3) 0.003(3) 0.007(3) 0.003(3)
C19 0.025(4) 0.039(4) 0.023(3) 0.003(3) 0.001(3) -0.004(3)
C18 0.024(4) 0.040(4) 0.047(4) 0.003(4) 0.002(3) -0.008(3)
C17 0.027(4) 0.037(4) 0.045(4) 0.003(3) -0.003(3) 0.002(3)
C16 0.022(4) 0.043(4) 0.022(3) 0.003(3) 0.001(3) -0.001(3)
C15 0.023(4) 0.042(4) 0.017(3) 0.003(3) 0.001(3) 0.008(3)
C14 0.021(3) 0.048(4) 0.023(3) 0.012(3) 0.003(3) -0.001(3)
C13 0.036(4) 0.035(4) 0.043(4) 0.014(3) -0.003(3) -0.003(3)
C12 0.039(4) 0.031(4) 0.048(5) 0.013(3) 0.002(4) -0.007(3)
C11 0.030(4) 0.033(4) 0.030(4) 0.007(3) 0.007(3) -0.005(3)
C10 0.023(4) 0.053(5) 0.024(4) 0.004(3) 0.007(3) -0.006(3)
C9 0.024(4) 0.040(4) 0.030(4) 0.001(3) 0.000(3) -0.004(3)
C8 0.026(4) 0.045(5) 0.045(5) -0.001(4) -0.004(3) -0.004(3)
C7 0.024(4) 0.054(5) 0.048(5) -0.007(4) 0.003(3) -0.001(4)
C6 0.020(4) 0.047(5) 0.027(4) 0.001(3) 0.004(3) -0.002(3)
C5 0.024(4) 0.053(5) 0.020(3) -0.002(3) 0.000(3) 0.005(3)
C39 0.023(4) 0.037(4) 0.031(4) 0.004(3) 0.005(3) 0.006(3)
C40 0.039(4) 0.033(4) 0.025(4) 0.001(3) 0.009(3) 0.004(3)
C41 0.051(5) 0.039(4) 0.037(4) 0.007(4) 0.015(4) 0.006(4)
C42 0.054(5) 0.035(4) 0.046(5) 0.013(4) 0.021(4) 0.004(4)
C43 0.034(4) 0.034(4) 0.048(5) 0.002(3) 0.003(3) 0.004(3)
C44 0.039(4) 0.035(4) 0.029(4) 0.006(3) 0.003(3) 0.006(3)
C33 0.026(4) 0.041(4) 0.023(4) 0.010(3) 0.001(3) 0.001(3)
C38 0.031(4) 0.073(6) 0.030(4) 0.000(4) 0.007(3) 0.014(4)
C37 0.037(5) 0.090(7) 0.022(4) -0.003(4) -0.002(3) 0.010(4)
C36 0.034(4) 0.068(6) 0.036(4) 0.010(4) -0.007(4) 0.014(4)
C35 0.025(4) 0.044(4) 0.039(4) 0.003(3) -0.001(3) -0.003(3)
C34 0.033(4) 0.037(4) 0.029(4) 0.000(3) 0.002(3) -0.001(3)
C27 0.023(4) 0.040(4) 0.040(4) 0.013(3) 0.002(3) -0.001(3)
C28 0.030(4) 0.032(4) 0.037(4) 0.011(3) 0.006(3) -0.002(3)
C29 0.032(4) 0.036(4) 0.048(5) 0.008(4) 0.004(3) 0.006(3)
C30 0.035(4) 0.028(4) 0.061(5) 0.008(4) 0.003(4) 0.002(3)
C31 0.032(4) 0.028(4) 0.063(5) 0.015(4) 0.001(4) 0.001(3)
C32 0.036(4) 0.050(5) 0.045(5) 0.012(4) 0.006(4) 0.008(4)
C21 0.023(4) 0.050(5) 0.031(4) -0.003(3) 0.006(3) 0.010(3)
C22 0.029(4) 0.033(4) 0.028(4) 0.004(3) 0.003(3) 0.003(3)
C23 0.030(4) 0.037(4) 0.035(4) 0.000(3) 0.010(3) -0.005(3)
C24 0.022(4) 0.080(6) 0.034(4) -0.010(4) 0.000(3) 0.010(4)
C25 0.026(4) 0.123(8) 0.025(4) -0.009(5) 0.001(3) 0.024(5)
C26 0.030(4) 0.104(7) 0.022(4) -0.008(4) 0.004(3) 0.022(4)
C701 0.049(5) 0.039(5) 0.068(6) 0.001(4) 0.001(4) -0.012(4)
C704 0.072(7) 0.042(5) 0.098(8) -0.008(5) 0.002(6) 0.002(5)
C703 0.044(6) 0.074(7) 0.093(8) -0.015(6) 0.011(5) -0.005(5)
C702 0.120(9) 0.071(7) 0.045(5) -0.012(5) 0.002(6) -0.046(6)
C501 0.034(5) 0.057(5) 0.058(5) -0.019(4) 0.001(4) 0.012(4)
C504 0.028(5) 0.099(8) 0.112(9) -0.041(7) 0.014(5) 0.002(5)
C502 0.094(9) 0.077(8) 0.102(9) -0.009(7) 0.011(7) 0.044(7)
C503 0.044(5) 0.097(8) 0.085(7) -0.036(6) 0.017(5) 0.010(5)
C401 0.042(5) 0.037(4) 0.054(5) 0.001(4) 0.009(4) 0.007(4)
C403 0.077(7) 0.054(6) 0.048(5) 0.000(4) -0.001(5) 0.020(5)
C402 0.050(6) 0.079(7) 0.059(6) -0.004(5) 0.010(4) 0.001(5)
C404 0.065(6) 0.043(5) 0.053(5) -0.009(4) -0.003(4) 0.006(4)
C301 0.051(5) 0.040(5) 0.070(6) 0.019(4) 0.019(5) 0.003(4)
C303 0.050(6) 0.082(7) 0.091(8) 0.036(6) 0.029(5) -0.007(5)
C304 0.050(6) 0.054(6) 0.108(8) 0.032(6) 0.006(5) -0.020(5)
C302 0.058(6) 0.072(6) 0.072(6) 0.030(5) 0.010(5) -0.016(5)
C101 0.034(4) 0.037(4) 0.024(4) 0.002(3) 0.013(3) 0.000(3)
C103 0.058(6) 0.059(5) 0.043(5) -0.007(4) 0.014(4) 0.012(4)
C102 0.054(6) 0.079(6) 0.043(5) -0.021(5) 0.007(4) -0.013(5)
C104 0.065(6) 0.056(5) 0.054(5) 0.012(4) 0.023(5) 0.006(4)

loop_
_atom_type_symbol
_atom_type_description
_atom_type_scat_dispersion_real
_atom_type_scat_dispersion_imag
_atom_type_scat_source
C C 0.0033 0.0016 'International Tables Vol C Tables 4.2.6.8 and 6.1.1.4'
H H 0 0 'International Tables Vol C Tables 4.2.6.8 and 6.1.1.4'
N N 0.0061 0.0033 'International Tables Vol C Tables 4.2.6.8 and 6.1.1.4'
Ni Ni 0.3393 1.1124 'International Tables Vol C Tables 4.2.6.8 and 6.1.1.4'
Br Br -0.2901 2.4595 'International Tables Vol C Tables 4.2.6.8 and 6.1.1.4'

loop_
_geom_angle_atom_site_label_1
_geom_angle_atom_site_label_2
_geom_angle_atom_site_label_3
_geom_angle
N4 Ni N2 179.8(3)
N4 Ni N1 90.5(2)
N2 Ni N1 89.5(2)
N4 Ni N3 89.2(2)
N2 Ni N3 90.8(2)
N1 Ni N3 179.7(2)
C1 N1 C4 105.9(5)
C1 N1 Ni 128.4(4)
C4 N1 Ni 125.6(4)
C16 N2 C19 104.7(5)
C16 N2 Ni 127.3(4)
C19 N2 Ni 127.9(4)
C11 N3 C14 106.1(5)
C11 N3 Ni 128.3(4)
C14 N3 Ni 125.5(4)
C9 N4 C6 105.4(5)
C9 N4 Ni 127.5(5)
C6 N4 Ni 127.0(5)
N1 C4 C5 125.7(6)
N1 C4 C3 110.5(6)
C5 C4 C3 123.6(6)
C2 C3 C4 106.5(6)
C2 C3 Br3B 119.9(8)
C4 C3 Br3B 133.5(8)
C2 C3 Br3 126.5(6)
C4 C3 Br3 119.4(6)
Br3B C3 Br3 29.4(6)
C3 C2 C1 107.8(6)
C3 C2 Br1 121.2(6)
C1 C2 Br1 130.7(5)
C20 C1 N1 124.5(6)
C20 C1 C2 125.6(6)
N1 C1 C2 109.3(6)
C1 C20 C19 121.4(6)
C1 C20 C39 121.3(6)
C19 C20 C39 117.1(6)
N2 C19 C20 124.4(6)
N2 C19 C18 111.0(6)
C20 C19 C18 124.0(6)
C17 C18 C19 107.1(6)
C18 C17 C16 107.0(6)
C15 C16 N2 125.9(6)
C15 C16 C17 123.7(6)
N2 C16 C17 110.0(6)
C16 C15 C14 121.9(6)
C16 C15 C33 118.0(6)
C14 C15 C33 120.0(6)
C15 C14 N3 125.3(6)
C15 C14 C13 124.9(6)
N3 C14 C13 109.3(6)
C12 C13 C14 106.7(6)
C12 C13 Br4 122.2(5)
C14 C13 Br4 126.6(5)
C13 C12 C11 108.3(6)
C13 C12 Br2 120.8(6)
C11 C12 Br2 130.9(5)
N3 C11 C10 123.4(6)
N3 C11 C12 109.4(6)
C10 C11 C12 127.0(6)
C9 C10 C11 121.7(7)
C9 C10 C27 118.2(6)
C11 C10 C27 120.0(6)
N4 C9 C10 125.5(6)
N4 C9 C8 110.1(6)
C10 C9 C8 123.7(7)
C7 C8 C9 108.3(7)
C8 C7 C6 106.0(7)
C5 C6 N4 125.9(6)
C5 C6 C7 123.8(6)
N4 C6 C7 110.0(6)
C6 C5 C4 120.5(6)
C6 C5 C21 120.5(6)
C4 C5 C21 118.8(7)
C44 C39 C40 119.2(6)
C44 C39 C20 121.9(6)
C40 C39 C20 119.0(6)
C39 C40 C41 121.1(7)
C42 C41 C40 118.2(7)
C42 C41 C801 120.2(7)
C40 C41 C801 121.6(7)
C41 C42 C43 123.0(7)
C44 C43 C42 117.1(7)
C44 C43 C701 122.3(7)
C42 C43 C701 120.6(7)
C39 C44 C43 121.3(7)
C34 C33 C38 119.9(6)
C34 C33 C15 122.0(6)
C38 C33 C15 118.0(6)
C37 C38 C33 120.5(7)
C36 C37 C38 117.8(7)
C36 C37 C601 118.4(7)
C38 C37 C601 122.6(8)
C36 C37 C611 123.1(9)
C38 C37 C611 117.7(9)
C601 C37 C611 22.3(7)
C35 C36 C37 124.2(7)
C36 C35 C34 117.0(7)
C36 C35 C501 120.6(6)
C34 C35 C501 122.4(7)
C33 C34 C35 120.6(6)
C28 C27 C32 119.0(7)
C28 C27 C10 119.9(6)
C32 C27 C10 121.0(7)
C27 C28 C29 122.2(7)
C30 C29 C28 117.6(7)
C30 C29 C401 121.9(7)
C28 C29 C401 120.5(7)
C29 C30 C31 122.2(7)
C32 C31 C30 118.4(7)
C32 C31 C301 119.4(8)
C30 C31 C301 122.1(7)
C31 C32 C27 120.6(8)
C26 C21 C22 118.7(6)
C26 C21 C5 121.8(6)
C22 C21 C5 119.4(6)
C21 C22 C23 122.0(6)
C24 C23 C22 116.4(6)
C24 C23 C101 123.2(6)
C22 C23 C101 120.4(6)
C25 C24 C23 123.0(7)
C24 C25 C26 118.4(7)
C24 C25 C211 121.8(8)
C26 C25 C211 115.5(8)
C24 C25 C201 121.9(8)
C26 C25 C201 119.3(7)
C211 C25 C201 27.9(6)
C21 C26 C25 121.5(7)
C812 C801 C814 117.3(14)
C812 C801 C803 29.5(11)
C814 C801 C803 133.3(14)
C812 C801 C804 122.7(15)
C814 C801 C804 43.7(10)
C803 C801 C804 113.6(11)
C812 C801 C41 118.6(12)
C814 C801 C41 115.0(11)
C803 C801 C41 111.6(11)
C804 C801 C41 116.9(12)
C812 C801 C802 77.0(12)
C814 C801 C802 62.7(11)
C803 C801 C802 106.5(11)
C804 C801 C802 105.3(11)
C41 C801 C802 101.4(12)
C812 C801 C813 99.3(11)
C814 C801 C813 95.4(11)
C803 C801 C813 73.7(10)
C804 C801 C813 52.1(10)
C41 C801 C813 105.5(10)
C802 C801 C813 150.9(14)
C702 C701 C704 106.1(8)
C702 C701 C43 112.5(7)
C704 C701 C43 110.2(7)
C702 C701 C703 111.4(8)
C704 C701 C703 108.2(7)
C43 C701 C703 108.4(7)
C604 C601 C603 110.2(10)
C604 C601 C37 106.9(12)
C603 C601 C37 111.1(10)
C604 C601 C602 108.2(10)
C603 C601 C602 106.6(10)
C37 C601 C602 113.7(11)
C612 C611 C613 109.3(16)
C612 C611 C614 108.5(15)
C613 C611 C614 108.3(15)
C612 C611 C37 120(2)
C613 C611 C37 111(2)
C614 C611 C37 98.0(17)
C502 C501 C503 108.9(8)
C502 C501 C35 108.2(8)
C503 C501 C35 113.6(7)
C502 C501 C504 108.0(8)
C503 C501 C504 106.9(8)
C35 C501 C504 111.0(7)
C404 C401 C29 113.8(7)
C404 C401 C402 107.7(7)
C29 C401 C402 110.5(7)
C404 C401 C403 107.4(7)
C29 C401 C403 109.0(6)
C402 C401 C403 108.2(7)
C303 C301 C302 112.1(8)
C303 C301 C304 107.5(8)
C302 C301 C304 109.3(7)
C303 C301 C31 110.9(7)
C302 C301 C31 105.9(7)
C304 C301 C31 111.2(8)
C23 C101 C102 111.7(6)
C23 C101 C104 109.3(6)
C102 C101 C104 110.3(7)
C23 C101 C103 113.0(6)
C102 C101 C103 105.6(7)
C104 C101 C103 106.7(6)
C212 C211 C213 110.5(13)
C212 C211 C214 108.1(12)
C213 C211 C214 107.9(13)
C212 C211 C25 113.3(13)
C213 C211 C25 97.0(15)
C214 C211 C25 119.3(15)
C202 C201 C204 109.3(11)
C202 C201 C203 110.0(11)
C204 C201 C203 107.6(11)
C202 C201 C25 113.5(14)
C204 C201 C25 113.7(11)
C203 C201 C25 102.4(11)

loop_
_geom_bond_atom_site_label_1
_geom_bond_atom_site_label_2
_geom_bond_distance
Ni N4 1.888(5)
Ni N2 1.891(5)
Ni N1 1.908(5)
Ni N3 1.927(5)
Br1 C2 1.880(7)
Br2 C12 1.904(7)
Br3 C3 1.846(11)
Br3B C3 1.655(13)
Br4 C13 1.839(8)
N1 C1 1.373(8)
N1 C4 1.379(8)
N2 C16 1.371(8)
N2 C19 1.374(8)
N3 C11 1.363(8)
N3 C14 1.387(8)
N4 C9 1.365(9)
N4 C6 1.372(8)
C4 C5 1.391(10)
C4 C3 1.430(10)
C3 C2 1.350(10)
C2 C1 1.440(9)
C1 C20 1.371(9)
C20 C19 1.399(9)
C20 C39 1.480(9)
C19 C18 1.409(9)
C18 C17 1.339(10)
C17 C16 1.431(9)
C16 C15 1.361(9)
C15 C14 1.374(9)
C15 C33 1.490(9)
C14 C13 1.430(10)
C13 C12 1.339(10)
C12 C11 1.422(10)
C11 C10 1.384(9)
C10 C9 1.369(10)
C10 C27 1.493(10)
C9 C8 1.418(9)
C8 C7 1.330(11)
C7 C6 1.444(10)
C6 C5 1.360(10)
C5 C21 1.483(9)
C39 C44 1.375(9)
C39 C40 1.375(9)
C40 C41 1.376(10)
C41 C42 1.357(11)
C41 C801 1.518(12)
C42 C43 1.387(11)
C43 C44 1.381(10)
C43 C701 1.531(11)
C33 C34 1.380(10)
C33 C38 1.382(10)
C38 C37 1.377(10)
C37 C36 1.371(11)
C37 C601 1.520(15)
C37 C611 1.59(2)
C36 C35 1.361(10)
C35 C34 1.397(9)
C35 C501 1.513(11)
C27 C28 1.367(10)
C27 C32 1.398(10)
C28 C29 1.391(10)
C29 C30 1.372(10)
C29 C401 1.504(11)
C30 C31 1.399(11)
C31 C32 1.377(11)
C31 C301 1.545(11)
C21 C26 1.372(10)
C21 C22 1.379(10)
C22 C23 1.397(10)
C23 C24 1.395(10)
C23 C101 1.488(9)
C24 C25 1.358(10)
C25 C26 1.388(10)
C25 C211 1.55(2)
C25 C201 1.558(15)
C801 C812 1.36(2)
C801 C814 1.42(2)
C801 C803 1.475(18)
C801 C804 1.479(18)
C801 C802 1.558(18)
C801 C813 1.71(2)
C701 C702 1.497(13)
C701 C704 1.531(12)
C701 C703 1.544(12)
C601 C604 1.503(15)
C601 C603 1.514(14)
C601 C602 1.523(15)
C611 C612 1.52(3)
C611 C613 1.53(3)
C611 C614 1.54(3)
C501 C502 1.498(14)
C501 C503 1.500(13)
C501 C504 1.513(12)
C401 C404 1.503(11)
C401 C402 1.517(11)
C401 C403 1.519(11)
C301 C303 1.492(13)
C301 C302 1.513(12)
C301 C304 1.524(13)
C101 C102 1.510(10)
C101 C104 1.512(10)
C101 C103 1.545(10)
C211 C212 1.471(17)
C211 C213 1.481(18)
C211 C214 1.493(19)
C201 C202 1.504(17)
C201 C204 1.525(17)
C201 C203 1.529(17)
